data_7711299
loop_
_publ_author_name
'Liu, Jia'
'Han, Li-Jun'
'Shao, Ting'
'Su, Chang-Yuan'
'Chen, Ming'
'Huang, Pei-Zhi'
'Jia, Qiang-Qiang'
'Fu, Da-Wei'
'Lu, Hai-Feng'

_publ_section_title
;
 Metal ion induced dual switchable dielectric and luminescent properties
 in hybrid halides
;
_journal_name_full 'Dalton Transactions'
_journal_paper_doi 10.1039/D2DT02148J
_journal_year 2022
_chemical_formula_sum 'C26 H0 Bi2 Cl12 N3'
_chemical_formula_weight 1197.65
_space_group_crystal_system monoclinic
_space_group_IT_number 11
_space_group_name_Hall '-P 2yb'
_space_group_name_H-M_alt 'P 1 21/m 1'
_atom_sites_solution_hydrogens geom
_audit_creation_method SHELXL-2014/7
_audit_update_record
;
2022-06-28 deposited with the CCDC.	2022-09-02 downloaded from the CCDC.
;
_cell_angle_alpha 90
_cell_angle_beta 97.628(3)
_cell_angle_gamma 90
_cell_formula_units_Z 2
_cell_length_a 9.6132(10)
_cell_length_b 22.150(3)
_cell_length_c 9.7574(12)
_cell_measurement_reflns_used 9908
_cell_measurement_temperature 320(2)
_cell_measurement_theta_max 25.79
_cell_measurement_theta_min 2.30
_cell_volume 2059.3(4)
_computing_structure_refinement 'SHELXL-2014/7 (Sheldrick, 2014)'
_diffrn_ambient_temperature 320(2)
_diffrn_measured_fraction_theta_full 1.000
_diffrn_measured_fraction_theta_max 0.998
_diffrn_measurement_device_type 'Bruker APEX-II CCD'
_diffrn_radiation_type MoK\a
_diffrn_radiation_wavelength 0.71073
_diffrn_reflns_av_R_equivalents 0.1258
_diffrn_reflns_av_unetI/netI 0.0684
_diffrn_reflns_Laue_measured_fraction_full 1.000
_diffrn_reflns_Laue_measured_fraction_max 0.998
_diffrn_reflns_limit_h_max 12
_diffrn_reflns_limit_h_min -14
_diffrn_reflns_limit_k_max 33
_diffrn_reflns_limit_k_min -33
_diffrn_reflns_limit_l_max 14
_diffrn_reflns_limit_l_min -14
_diffrn_reflns_number 88358
_diffrn_reflns_point_group_measured_fraction_full 1.000
_diffrn_reflns_point_group_measured_fraction_max 0.998
_diffrn_reflns_theta_full 25.242
_diffrn_reflns_theta_max 32.547
_diffrn_reflns_theta_min 2.106
_exptl_absorpt_coefficient_mu 9.333
_exptl_crystal_colour colourless
_exptl_crystal_density_diffrn 1.931
_exptl_crystal_description prism
_exptl_crystal_F_000 1094
_refine_diff_density_max 1.156
_refine_diff_density_min -1.942
_refine_diff_density_rms 0.153
_refine_ls_extinction_method none
_refine_ls_goodness_of_fit_ref 0.973
_refine_ls_hydrogen_treatment constr
_refine_ls_matrix_type full
_refine_ls_number_parameters 223
_refine_ls_number_reflns 7649
_refine_ls_number_restraints 10
_refine_ls_restrained_S_all 0.973
_refine_ls_R_factor_all 0.0952
_refine_ls_R_factor_gt 0.0377
_refine_ls_shift/su_max 0.001
_refine_ls_shift/su_mean 0.000
_refine_ls_structure_factor_coef Fsqd
_refine_ls_weighting_details 'w=1/[\s^2^(Fo^2^)+(0.0321P)^2^+2.6463P] where P=(Fo^2^+2Fc^2^)/3'
_refine_ls_weighting_scheme calc
_refine_ls_wR_factor_gt 0.0729
_refine_ls_wR_factor_ref 0.1000
_reflns_Friedel_coverage 0.000
_reflns_number_gt 4344
_reflns_number_total 7649
_reflns_threshold_expression 'I > 2\s(I)'
_cod_data_source_file d2dt02148j2.cif
_cod_data_source_block mo_LJ_20211026_6_320K_0m_a
_cod_original_sg_symbol_H-M 'P 21/m'
_cod_database_code 7711299
_shelx_shelxl_version_number 2014/7
_shelx_space_group_comment
;
The symmetry employed for this shelxl refinement is uniquely defined
by the following loop, which should always be used as a source of
symmetry information in preference to the above space-group names.
They are only intended as comments.
;

loop_
_space_group_symop_operation_xyz
'x, y, z'
'-x, y+1/2, -z'
'-x, -y, -z'
'x, -y-1/2, z'

loop_
_atom_site_label
_atom_site_type_symbol
_atom_site_fract_x
_atom_site_fract_y
_atom_site_fract_z
_atom_site_U_iso_or_equiv
_atom_site_adp_type
_atom_site_occupancy
_atom_site_site_symmetry_order
_atom_site_calc_flag
_atom_site_refinement_flags_posn
_atom_site_refinement_flags_adp
_atom_site_refinement_flags_occupancy
_atom_site_disorder_assembly
_atom_site_disorder_group
Bi1 Bi 0.24277(2) 0.33924(2) 0.47481(2) 0.05188(8) Uani 1 1 d . . . . .
C1 C 0.7540(7) 0.2500 -0.0050(8) 0.064(2) Uani 1 2 d S T P . .
C2 C 0.6107(8) 0.2500 -0.0422(8) 0.0585(17) Uani 1 2 d S T P . .
H2A H 0.5713 0.2500 -0.1345 0.070 Uiso 1 2 calc R U P . .
C3 C 0.5278(7) 0.2500 0.0636(7) 0.0535(16) Uani 1 2 d S T P . .
C4 C 0.5832(8) 0.2500 0.2007(8) 0.0646(19) Uani 1 2 d S T P . .
H4A H 0.5250 0.2500 0.2695 0.077 Uiso 1 2 calc R U P . .
C5 C 0.7255(10) 0.2500 0.2335(9) 0.086(3) Uani 1 2 d S T P . .
H5A H 0.7646 0.2500 0.3260 0.103 Uiso 1 2 calc R U P . .
C6 C 0.8126(9) 0.2500 0.1323(10) 0.086(3) Uani 1 2 d S T P . .
H6A H 0.9095 0.2500 0.1559 0.104 Uiso 1 2 calc R U P . .
C7 C 0.3183(7) 0.1939(3) -0.0463(7) 0.0862(19) Uani 1 1 d . . . . .
H7A H 0.2179 0.1960 -0.0664 0.129 Uiso 1 1 calc R U . . .
H7B H 0.3582 0.1905 -0.1311 0.129 Uiso 1 1 calc R U . . .
H7C H 0.3442 0.1593 0.0106 0.129 Uiso 1 1 calc R U . . .
N1 N 0.7822(19) 0.4130(7) 0.611(2) 0.089(6) Uani 0.5 1 d D . P A 1
H1A H 0.8737 0.4176 0.5780 0.106 Uiso 0.5 1 calc R U P A 1
C8 C 0.750(3) 0.3509(10) 0.548(4) 0.080(8) Uani 0.5 1 d D . P A 1
H8A H 0.7170 0.3551 0.4511 0.120 Uiso 0.5 1 calc R U P A 1
H8B H 0.8341 0.3269 0.5594 0.120 Uiso 0.5 1 calc R U P A 1
H8C H 0.6795 0.3316 0.5933 0.120 Uiso 0.5 1 calc R U P A 1
C9 C 0.712(2) 0.4656(9) 0.529(2) 0.089(6) Uani 0.5 1 d D . P A 1
H9A H 0.6849 0.4535 0.4346 0.133 Uiso 0.5 1 calc R U P A 1
H9B H 0.6300 0.4777 0.5685 0.133 Uiso 0.5 1 calc R U P A 1
H9C H 0.7761 0.4989 0.5317 0.133 Uiso 0.5 1 calc R U P A 1
N1' N 0.7978(10) 0.4142(5) 0.5982(16) 0.055(4) Uani 0.5 1 d D . P A 2
H1'A H 0.8801 0.4181 0.5494 0.067 Uiso 0.5 1 calc R U P A 2
C8' C 0.720(3) 0.3550(7) 0.568(3) 0.065(6) Uani 0.5 1 d D . P A 2
H8'A H 0.6945 0.3505 0.4705 0.098 Uiso 0.5 1 calc R U P A 2
H8'B H 0.7787 0.3221 0.6035 0.098 Uiso 0.5 1 calc R U P A 2
H8'C H 0.6361 0.3552 0.6127 0.098 Uiso 0.5 1 calc R U P A 2
C9' C 0.6857(16) 0.4614(8) 0.556(2) 0.070(5) Uani 0.5 1 d D U P A 2
H9'A H 0.6605 0.4604 0.4571 0.105 Uiso 0.5 1 calc R U P A 2
H9'B H 0.6044 0.4530 0.5999 0.105 Uiso 0.5 1 calc R U P A 2
H9'C H 0.7214 0.5007 0.5830 0.105 Uiso 0.5 1 calc R U P A 2
C10 C 0.8336(6) 0.4179(2) 0.7552(6) 0.0631(13) Uani 1 1 d . . . . .
C11 C 0.7314(7) 0.4186(3) 0.8416(7) 0.0816(18) Uani 1 1 d . . . . .
H11A H 0.6365 0.4177 0.8070 0.098 Uiso 1 1 calc R U . . .
C12 C 0.7759(9) 0.4205(4) 0.9811(7) 0.096(2) Uani 1 1 d . . . . .
C14 C 0.9146(10) 0.4215(4) 1.0326(8) 0.105(2) Uani 1 1 d . . . . .
H14A H 0.9414 0.4229 1.1277 0.126 Uiso 1 1 calc R U . . .
C15 C 1.0149(9) 0.4205(4) 0.9451(9) 0.109(3) Uani 1 1 d . . . . .
H15A H 1.1097 0.4209 0.9803 0.130 Uiso 1 1 calc R U . . .
C16 C 0.9738(7) 0.4189(3) 0.8040(8) 0.0828(18) Uani 1 1 d . . . . .
H16A H 1.0404 0.4185 0.7431 0.099 Uiso 1 1 calc R U . . .
Cl1 Cl 0.17286(18) 0.2500 0.25780(19) 0.0668(5) Uani 1 2 d S T P . .
Cl2 Cl 0.0805(2) 0.2500 0.6145(2) 0.0780(6) Uani 1 2 d S T P . .
Cl3 Cl 0.03330(16) 0.41421(9) 0.40886(16) 0.0864(5) Uani 1 1 d . . . . .
Cl4 Cl 0.34250(16) 0.40639(7) 0.67909(15) 0.0727(4) Uani 1 1 d . . . . .
Cl5 Cl 0.45293(17) 0.2500 0.5616(2) 0.0615(4) Uani 1 2 d S T P . .
Cl6 Cl 0.39119(17) 0.38940(8) 0.30970(17) 0.0802(4) Uani 1 1 d . . . . .
Cl7 Cl 0.8645(2) 0.2500 -0.1325(3) 0.0897(7) Uani 1 2 d S T P . .
Cl8 Cl 0.6517(3) 0.42123(17) 1.0958(3) 0.1683(12) Uani 1 1 d . . . . .
N2 N 0.3724(6) 0.2500 0.0288(6) 0.0628(16) Uani 1 2 d S T P . .
H2B H 0.3342 0.2500 0.1170 0.075 Uiso 1 2 calc R U P . .

loop_
_atom_site_aniso_label
_atom_site_aniso_U_11
_atom_site_aniso_U_22
_atom_site_aniso_U_33
_atom_site_aniso_U_23
_atom_site_aniso_U_13
_atom_site_aniso_U_12
Bi1 0.04470(11) 0.06374(14) 0.04846(11) 0.00358(8) 0.01086(7) 0.00520(8)
C1 0.054(4) 0.075(5) 0.065(5) 0.000 0.018(4) 0.000
C2 0.057(4) 0.072(5) 0.048(4) 0.000 0.013(3) 0.000
C3 0.052(4) 0.058(4) 0.052(4) 0.000 0.011(3) 0.000
C4 0.062(4) 0.085(5) 0.047(4) 0.000 0.007(3) 0.000
C5 0.077(6) 0.125(8) 0.053(5) 0.000 -0.004(4) 0.000
C6 0.059(5) 0.116(8) 0.084(7) 0.000 0.006(5) 0.000
C7 0.073(4) 0.094(5) 0.089(5) -0.009(4) 0.002(3) -0.018(4)
N1 0.117(11) 0.076(9) 0.075(9) 0.011(6) 0.023(7) 0.040(8)
C8 0.076(12) 0.094(16) 0.073(13) -0.016(10) 0.017(10) 0.001(10)
C9 0.117(11) 0.076(9) 0.075(9) 0.011(6) 0.023(7) 0.040(8)
N1' 0.031(4) 0.081(9) 0.058(7) -0.012(6) 0.019(4) -0.029(5)
C8' 0.081(14) 0.042(8) 0.068(13) -0.016(7) -0.006(11) 0.004(7)
C9' 0.067(8) 0.072(9) 0.072(10) 0.024(7) 0.014(7) -0.002(7)
C10 0.072(3) 0.058(3) 0.059(3) -0.003(3) 0.010(3) -0.004(3)
C11 0.071(4) 0.099(5) 0.075(4) -0.004(4) 0.012(3) -0.013(3)
C12 0.110(6) 0.113(6) 0.067(4) -0.004(4) 0.024(4) -0.014(5)
C14 0.142(7) 0.099(6) 0.069(5) -0.015(4) -0.003(5) -0.008(5)
C15 0.117(6) 0.103(6) 0.095(6) -0.023(5) -0.023(5) 0.010(5)
C16 0.074(4) 0.080(4) 0.095(5) -0.010(4) 0.014(4) 0.002(3)
Cl1 0.0494(9) 0.1029(15) 0.0473(9) 0.000 0.0032(7) 0.000
Cl2 0.0629(11) 0.1075(17) 0.0702(13) 0.000 0.0326(10) 0.000
Cl3 0.0659(8) 0.1284(14) 0.0662(9) 0.0236(9) 0.0139(7) 0.0393(9)
Cl4 0.0791(9) 0.0795(9) 0.0582(8) -0.0011(7) 0.0045(7) -0.0042(7)
Cl5 0.0432(8) 0.0686(11) 0.0707(11) 0.000 0.0003(8) 0.000
Cl6 0.0802(10) 0.0921(11) 0.0754(10) 0.0044(8) 0.0364(8) -0.0061(8)
Cl7 0.0718(14) 0.1098(18) 0.0962(17) 0.000 0.0429(13) 0.000
Cl8 0.191(3) 0.220(3) 0.1117(19) -0.022(2) 0.084(2) -0.030(2)
N2 0.057(3) 0.089(5) 0.044(3) 0.000 0.009(3) 0.000

loop_
_atom_type_symbol
_atom_type_description
_atom_type_scat_dispersion_real
_atom_type_scat_dispersion_imag
_atom_type_scat_source
C C 0.0033 0.0016 'International Tables Vol C Tables 4.2.6.8 and 6.1.1.4'
H H 0.0000 0.0000 'International Tables Vol C Tables 4.2.6.8 and 6.1.1.4'
Bi Bi -4.1077 10.2566 'International Tables Vol C Tables 4.2.6.8 and 6.1.1.4'
Cl Cl 0.1484 0.1585 'International Tables Vol C Tables 4.2.6.8 and 6.1.1.4'
N N 0.0061 0.0033 'International Tables Vol C Tables 4.2.6.8 and 6.1.1.4'

loop_
_geom_angle_atom_site_label_1
_geom_angle_atom_site_label_2
_geom_angle_atom_site_label_3
_geom_angle
_geom_angle_site_symmetry_1
_geom_angle_site_symmetry_3
_geom_angle_publ_flag
Cl6 Bi1 Cl4 93.18(5) . . ?
Cl6 Bi1 Cl3 92.57(5) . . ?
Cl4 Bi1 Cl3 91.09(5) . . ?
Cl6 Bi1 Cl5 93.18(5) . . ?
Cl4 Bi1 Cl5 89.67(5) . . ?
Cl3 Bi1 Cl5 174.14(5) . . ?
Cl6 Bi1 Cl1 86.02(5) . . ?
Cl4 Bi1 Cl1 169.93(5) . . ?
Cl3 Bi1 Cl1 98.97(5) . . ?
Cl5 Bi1 Cl1 80.36(4) . . ?
Cl6 Bi1 Cl2 163.14(5) . . ?
Cl4 Bi1 Cl2 101.22(5) . . ?
Cl3 Bi1 Cl2 95.83(5) . . ?
Cl5 Bi1 Cl2 78.33(5) . . ?
Cl1 Bi1 Cl2 78.26(5) . . ?
C2 C1 C6 121.3(7) . . ?
C2 C1 Cl7 119.7(6) . . ?
C6 C1 Cl7 118.9(6) . . ?
C1 C2 C3 117.3(7) . . ?
C4 C3 C2 122.6(7) . . ?
C4 C3 N2 118.0(6) . . ?
C2 C3 N2 119.3(6) . . ?
C5 C4 C3 118.4(8) . . ?
C4 C5 C6 121.2(8) . . ?
C5 C6 C1 119.1(8) . . ?
C10 N1 C9 122.0(16) . . ?
C10 N1 C8 119.3(19) . . ?
C9 N1 C8 115(2) . . ?
C10 N1' C9' 107.1(13) . . ?
C10 N1' C8' 106.1(15) . . ?
C9' N1' C8' 103.1(16) . . ?
C16 C10 C11 122.4(6) . . ?
C16 C10 N1 122.6(9) . . ?
C11 C10 N1 115.0(9) . . ?
C16 C10 N1' 115.5(6) . . ?
C11 C10 N1' 122.1(6) . . ?
C12 C11 C10 117.0(6) . . ?
C11 C12 C14 121.9(7) . . ?
C11 C12 Cl8 119.2(7) . . ?
C14 C12 Cl8 118.9(6) . . ?
C12 C14 C15 120.3(7) . . ?
C14 C15 C16 119.3(8) . . ?
C10 C16 C15 119.1(7) . . ?
Bi1 Cl1 Bi1 85.59(5) . 4_565 ?
Bi1 Cl2 Bi1 83.79(5) . 4_565 ?
Bi1 Cl5 Bi1 86.96(5) . 4_565 ?
C3 N2 C7 112.6(4) . . ?
C3 N2 C7 112.6(4) . 4_565 ?
C7 N2 C7 111.8(7) . 4_565 ?

loop_
_geom_bond_atom_site_label_1
_geom_bond_atom_site_label_2
_geom_bond_distance
_geom_bond_site_symmetry_2
_geom_bond_publ_flag
Bi1 Cl6 2.5448(14) . ?
Bi1 Cl4 2.5686(15) . ?
Bi1 Cl3 2.6236(14) . ?
Bi1 Cl5 2.8726(12) . ?
Bi1 Cl1 2.9094(13) . ?
Bi1 Cl2 2.9600(14) . ?
C1 C2 1.376(10) . ?
C1 C6 1.383(12) . ?
C1 Cl7 1.740(7) . ?
C2 C3 1.385(9) . ?
C3 C4 1.372(10) . ?
C3 N2 1.487(9) . ?
C4 C5 1.364(11) . ?
C5 C6 1.377(12) . ?
C7 N2 1.500(7) . ?
N1 C10 1.44(2) . ?
N1 C9 1.5200(10) . ?
N1 C8 1.5199(10) . ?
N1' C10 1.526(17) . ?
N1' C9' 1.5200(10) . ?
N1' C8' 1.5199(10) . ?
C10 C16 1.369(8) . ?
C10 C11 1.377(8) . ?
C11 C12 1.372(9) . ?
C12 C14 1.361(11) . ?
C12 Cl8 1.742(7) . ?
C14 C15 1.371(12) . ?
C15 C16 1.381(10) . ?
Cl1 Bi1 2.9094(13) 4_565 ?
Cl2 Bi1 2.9600(14) 4_565 ?
Cl5 Bi1 2.8726(12) 4_565 ?
N2 C7 1.500(7) 4_565 ?
